data_4029963
loop_
_publ_author_name
'Zhang, Zhenming'
'Ouyang, Lu'
'Wu, Wanqing'
'Li, Jianxiao'
'Zhang, Zhicai'
'Jiang, Huanfeng'

_publ_section_title
;
 Palladium-catalyzed intermolecular oxyvinylcyclization of alkenes with
 alkynes: an approach to 3-methylene \g-lactones and tetrahydrofurans.
;
_journal_issue 22
_journal_name_full 'The Journal of organic chemistry'
_journal_page_first 10734
_journal_page_last 10742
_journal_paper_doi 10.1021/jo501606c
_journal_volume 79
_journal_year 2014
_chemical_formula_sum 'C22 H12 Cl N O4'
_chemical_formula_weight 389.78
_chemical_name_systematic
; 
 ? 
;
_space_group_IT_number 14
_symmetry_space_group_name_Hall '-P 2yn'
_symmetry_space_group_name_H-M 'P 1 21/n 1'
_atom_sites_solution_hydrogens geom
_atom_sites_solution_primary direct
_atom_sites_solution_secondary difmap
_audit_creation_method SHELXL-97
_cell_angle_alpha 90.00
_cell_angle_beta 99.78(3)
_cell_angle_gamma 90.00
_cell_formula_units_Z 4
_cell_length_a 11.645(2)
_cell_length_b 7.1420(14)
_cell_length_c 21.215(4)
_cell_measurement_temperature 293(2)
_cell_volume 1738.8(6)
_computing_structure_refinement 'SHELXL-97 (Sheldrick, 1997)'
_computing_structure_solution 'SHELXS-97 (Sheldrick, 1990)'
_diffrn_ambient_temperature 293(2)
_diffrn_measured_fraction_theta_full 0.999
_diffrn_measured_fraction_theta_max 0.999
_diffrn_radiation_monochromator graphite
_diffrn_radiation_source 'fine-focus sealed tube'
_diffrn_radiation_type MoK\a
_diffrn_radiation_wavelength 0.71073
_diffrn_reflns_av_R_equivalents 0.1172
_diffrn_reflns_av_sigmaI/netI 0.0835
_diffrn_reflns_limit_h_max 13
_diffrn_reflns_limit_h_min -13
_diffrn_reflns_limit_k_max 8
_diffrn_reflns_limit_k_min -8
_diffrn_reflns_limit_l_max 25
_diffrn_reflns_limit_l_min -25
_diffrn_reflns_number 20829
_diffrn_reflns_theta_full 25.00
_diffrn_reflns_theta_max 25.00
_diffrn_reflns_theta_min 3.01
_exptl_absorpt_coefficient_mu 0.250
_exptl_crystal_density_diffrn 1.489
_exptl_crystal_density_method 'not measured'
_exptl_crystal_F_000 800
_refine_diff_density_max 0.693
_refine_diff_density_min -0.393
_refine_diff_density_rms 0.066
_refine_ls_extinction_coef 0.009(5)
_refine_ls_extinction_expression Fc^*^=kFc[1+0.001xFc^2^\l^3^/sin(2\q)]^-1/4^
_refine_ls_extinction_method SHELXL
_refine_ls_goodness_of_fit_ref 0.965
_refine_ls_hydrogen_treatment mixed
_refine_ls_matrix_type full
_refine_ls_number_parameters 229
_refine_ls_number_reflns 3063
_refine_ls_number_restraints 0
_refine_ls_restrained_S_all 0.965
_refine_ls_R_factor_all 0.1797
_refine_ls_R_factor_gt 0.0904
_refine_ls_shift/su_max 0.410
_refine_ls_shift/su_mean 0.025
_refine_ls_structure_factor_coef Fsqd
_refine_ls_weighting_details 'calc w=1/[\s^2^(Fo^2^)+(0.2000P)^2^+0.0000P] where P=(Fo^2^+2Fc^2^)/3'
_refine_ls_weighting_scheme calc
_refine_ls_wR_factor_gt 0.2727
_refine_ls_wR_factor_ref 0.3441
_reflns_number_gt 1204
_reflns_number_total 3063
_reflns_threshold_expression >2sigma(I)
_cod_data_source_file jo501606c_si_002.cif
_cod_data_source_block zhang-1
_cod_depositor_comments 'Adding full bibliography for 4029963.cif.'
_cod_original_cell_volume 1738.7(6)
_cod_database_code 4029963

loop_
_symmetry_equiv_pos_as_xyz
'x, y, z'
'-x+1/2, y+1/2, -z+1/2'
'-x, -y, -z'
'x-1/2, -y-1/2, z-1/2'

loop_
_atom_site_label
_atom_site_type_symbol
_atom_site_fract_x
_atom_site_fract_y
_atom_site_fract_z
_atom_site_U_iso_or_equiv
_atom_site_adp_type
_atom_site_occupancy
_atom_site_symmetry_multiplicity
_atom_site_calc_flag
_atom_site_refinement_flags
Cl1 Cl 0.4942(2) 0.0942(3) 0.12949(8) 0.1078(9) Uani 1 1 d .
O1 O 0.3021(4) 0.4259(6) 0.2521(2) 0.0949(15) Uani 1 1 d .
O2 O 0.3559(5) 0.4207(6) 0.1575(2) 0.1035(17) Uani 1 1 d .
C13 C 0.3259(6) 0.4361(8) 0.3677(3) 0.0777(18) Uani 1 1 d .
C12 C 0.3121(6) 0.3141(8) 0.3096(3) 0.0792(18) Uani 1 1 d .
H12A H 0.2416 0.2381 0.3078 0.095 Uiso 1 1 calc R
C6 C 0.5544(6) -0.0941(8) 0.2401(3) 0.0787(17) Uani 1 1 d .
C16 C 0.3557(6) 0.6395(10) 0.4775(3) 0.0867(19) Uani 1 1 d .
C14 C 0.3805(6) 0.6040(8) 0.3705(3) 0.091(2) Uani 1 1 d .
H14A H 0.4086 0.6493 0.3350 0.110 Uiso 1 1 calc R
C7 C 0.4888(6) 0.0682(9) 0.2090(3) 0.0809(19) Uani 1 1 d .
C9 C 0.4154(6) 0.1855(9) 0.3070(3) 0.0844(19) Uani 1 1 d .
H9A H 0.4848 0.2316 0.3345 0.101 Uiso 1 1 calc R
H9B H 0.3992 0.0595 0.3202 0.101 Uiso 1 1 calc R
C5 C 0.6152(6) -0.0845(9) 0.3008(3) 0.091(2) Uani 1 1 d .
H5A H 0.6159 0.0261 0.3240 0.109 Uiso 1 1 calc R
C8 C 0.4299(6) 0.1890(9) 0.2393(3) 0.0807(19) Uani 1 1 d .
C10 C 0.2858(7) 0.3681(10) 0.4206(3) 0.098(2) Uani 1 1 d .
H10A H 0.2488 0.2524 0.4191 0.118 Uiso 1 1 calc R
C1 C 0.5532(6) -0.2626(10) 0.2063(4) 0.099(2) Uani 1 1 d .
H1A H 0.5117 -0.2703 0.1649 0.119 Uiso 1 1 calc R
C17 C 0.3011(8) 0.4728(11) 0.4755(3) 0.108(3) Uani 1 1 d .
H17A H 0.2737 0.4287 0.5115 0.130 Uiso 1 1 calc R
N1 N 0.3692(7) 0.7506(11) 0.5367(4) 0.114(2) Uani 1 1 d .
O3 O 0.3367(7) 0.6834(10) 0.5829(3) 0.147(3) Uani 1 1 d .
C11 C 0.3626(7) 0.3534(9) 0.2086(4) 0.087(2) Uani 1 1 d .
C2 C 0.6120(8) -0.4155(11) 0.2332(5) 0.114(3) Uani 1 1 d .
H2A H 0.6105 -0.5267 0.2103 0.137 Uiso 1 1 calc R
C3 C 0.6728(8) -0.4047(11) 0.2938(5) 0.115(3) Uani 1 1 d .
H3A H 0.7126 -0.5093 0.3122 0.138 Uiso 1 1 calc R
C4 C 0.6761(7) -0.2397(13) 0.3281(4) 0.114(3) Uani 1 1 d .
H4A H 0.7190 -0.2328 0.3692 0.137 Uiso 1 1 calc R
O4 O 0.4100(8) 0.9037(10) 0.5356(3) 0.171(3) Uani 1 1 d .
C15 C 0.3946(7) 0.7074(10) 0.4258(4) 0.098(2) Uani 1 1 d .
H15A H 0.4308 0.8238 0.4276 0.117 Uiso 1 1 calc R
Q1 C 0.0634(9) 0.2006(13) 0.4938(4) 0.126(3) Uiso 1 1 d .
Q2 C 0.8627(8) 0.9516(13) 0.4726(4) 0.115(3) Uiso 1 1 d .
Q3 C 0.6018(11) 0.5943(16) 0.0438(6) 0.155(4) Uiso 1 1 d .
Q4 C 0.5237(9) 0.7337(12) 0.0244(4) 0.118(3) Uiso 1 1 d .
Q5 C 0.471(3) 0.469(4) 0.0305(12) 0.345(12) Uiso 1 1 d .

loop_
_atom_site_aniso_label
_atom_site_aniso_U_11
_atom_site_aniso_U_22
_atom_site_aniso_U_33
_atom_site_aniso_U_23
_atom_site_aniso_U_13
_atom_site_aniso_U_12
Cl1 0.1246(18) 0.1143(15) 0.0855(12) -0.0021(9) 0.0206(10) -0.0014(12)
O1 0.106(4) 0.081(3) 0.093(3) 0.002(2) 0.003(3) 0.018(3)
O2 0.128(5) 0.091(3) 0.084(3) 0.011(2) -0.002(3) 0.001(3)
C13 0.077(5) 0.067(4) 0.088(4) -0.002(3) 0.009(3) 0.007(3)
C12 0.072(4) 0.069(4) 0.094(4) 0.008(3) 0.009(3) 0.001(3)
C6 0.072(4) 0.078(4) 0.087(4) -0.002(3) 0.018(3) -0.008(3)
C16 0.081(5) 0.093(5) 0.084(4) -0.008(4) 0.006(3) 0.001(4)
C14 0.108(6) 0.079(4) 0.085(4) -0.003(3) 0.010(4) -0.005(4)
C7 0.091(5) 0.084(4) 0.065(4) 0.002(3) 0.006(3) -0.015(4)
C9 0.091(5) 0.073(4) 0.090(4) 0.005(3) 0.016(3) 0.007(4)
C5 0.088(5) 0.084(4) 0.100(5) 0.001(3) 0.011(4) 0.007(4)
C8 0.084(5) 0.072(4) 0.081(4) 0.002(3) 0.001(3) -0.008(3)
C10 0.111(6) 0.086(4) 0.097(5) -0.012(4) 0.019(4) -0.027(4)
C1 0.085(5) 0.093(5) 0.122(6) -0.019(4) 0.024(4) -0.009(4)
C17 0.125(7) 0.109(6) 0.093(5) -0.004(4) 0.023(4) -0.025(5)
N1 0.122(6) 0.113(5) 0.104(5) -0.014(4) 0.009(4) -0.010(4)
O3 0.187(7) 0.165(6) 0.089(4) -0.009(4) 0.023(4) -0.020(5)
C11 0.096(6) 0.076(4) 0.084(4) -0.007(3) -0.002(4) 0.001(4)
C2 0.112(7) 0.084(5) 0.153(8) -0.004(5) 0.045(6) 0.009(5)
C3 0.100(7) 0.086(5) 0.170(9) 0.026(5) 0.054(6) 0.011(4)
C4 0.100(6) 0.125(7) 0.122(6) 0.028(5) 0.028(5) 0.020(5)
O4 0.241(9) 0.137(6) 0.143(5) -0.057(4) 0.053(5) -0.067(6)
C15 0.106(6) 0.080(4) 0.106(5) -0.004(4) 0.012(4) -0.010(4)

loop_
_atom_type_symbol
_atom_type_description
_atom_type_scat_dispersion_real
_atom_type_scat_dispersion_imag
_atom_type_scat_source
C C 0.0033 0.0016 'International Tables Vol C Tables 4.2.6.8 and 6.1.1.4'
H H 0.0000 0.0000 'International Tables Vol C Tables 4.2.6.8 and 6.1.1.4'
N N 0.0061 0.0033 'International Tables Vol C Tables 4.2.6.8 and 6.1.1.4'
O O 0.0106 0.0060 'International Tables Vol C Tables 4.2.6.8 and 6.1.1.4'
Cl Cl 0.1484 0.1585 'International Tables Vol C Tables 4.2.6.8 and 6.1.1.4'

loop_
_geom_angle_atom_site_label_1
_geom_angle_atom_site_label_2
_geom_angle_atom_site_label_3
_geom_angle
_geom_angle_site_symmetry_1
_geom_angle_site_symmetry_3
C11 O1 C12 112.7(5) . .
C14 C13 C10 119.9(6) . .
C14 C13 C12 122.4(6) . .
C10 C13 C12 117.6(6) . .
C13 C12 O1 110.9(5) . .
C13 C12 C9 114.0(5) . .
O1 C12 C9 104.7(5) . .
C5 C6 C1 119.0(6) . .
C5 C6 C7 121.9(5) . .
C1 C6 C7 119.1(6) . .
C15 C16 C17 121.1(6) . .
C15 C16 N1 120.0(7) . .
C17 C16 N1 118.9(7) . .
C15 C14 C13 120.1(7) . .
C8 C7 C6 124.1(6) . .
C8 C7 Cl1 120.9(5) . .
C6 C7 Cl1 115.0(5) . .
C8 C9 C12 104.2(5) . .
C4 C5 C6 120.0(7) . .
C7 C8 C9 127.7(6) . .
C7 C8 C11 124.9(6) . .
C9 C8 C11 107.4(6) . .
C17 C10 C13 119.2(7) . .
C2 C1 C6 121.0(7) . .
C16 C17 C10 120.0(7) . .
O3 N1 O4 124.1(8) . .
O3 N1 C16 118.4(8) . .
O4 N1 C16 117.5(8) . .
O2 C11 O1 120.7(6) . .
O2 C11 C8 131.9(8) . .
O1 C11 C8 107.4(6) . .
C3 C2 C1 119.6(8) . .
C2 C3 C4 120.7(8) . .
C5 C4 C3 119.6(8) . .
C16 C15 C14 119.6(7) . .
Q4 Q1 Q5 73.3(12) 2_545 4_566
Q4 Q1 Q2 141.6(11) 2_545 3_666
Q5 Q1 Q2 69.8(10) 4_566 3_666
Q4 Q1 Q5 86.8(13) 2_545 2_545
Q5 Q1 Q5 52.7(15) 4_566 2_545
Q2 Q1 Q5 62.6(11) 3_666 2_545
Q4 Q1 Q3 34.3(7) 2_545 2_545
Q5 Q1 Q3 51.0(9) 4_566 2_545
Q2 Q1 Q3 109.6(6) 3_666 2_545
Q5 Q1 Q3 53.0(10) 2_545 2_545
Q3 Q2 Q4 20.2(6) 2_655 2_655
Q3 Q2 Q5 70.7(12) 2_655 4_676
Q4 Q2 Q5 50.5(10) 2_655 4_676
Q3 Q2 Q5 62.2(11) 2_655 2_655
Q4 Q2 Q5 53.4(9) 2_655 2_655
Q5 Q2 Q5 52.0(15) 4_676 2_655
Q3 Q2 Q1 124.8(10) 2_655 3_666
Q4 Q2 Q1 109.2(6) 2_655 3_666
Q5 Q2 Q1 66.5(11) 4_676 3_666
Q5 Q2 Q1 64.4(10) 2_655 3_666
Q2 Q3 Q5 69.2(12) 2_645 3_665
Q2 Q3 Q5 81.2(13) 2_645 .
Q5 Q3 Q5 55.6(16) 3_665 .
Q2 Q3 Q1 123.2(9) 2_645 2
Q5 Q3 Q1 57.8(10) 3_665 2
Q5 Q3 Q1 53.6(10) . 2
Q2 Q4 Q5 44.8(9) 2_645 3_665
Q2 Q4 Q1 108.3(9) 2_645 2
Q5 Q4 Q1 74.1(12) 3_665 2
Q2 Q4 Q5 51.6(9) 2_645 .
Q5 Q4 Q5 49.3(14) 3_665 .
Q1 Q4 Q5 61.6(11) 2 .
Q5 Q5 Q3 63.0(17) 3_665 3_665
Q5 Q5 Q4 69.6(19) 3_665 3_665
Q3 Q5 Q4 44.5(8) 3_665 3_665
Q5 Q5 Q2 71.9(19) 3_665 4_575
Q3 Q5 Q2 40.1(7) 3_665 4_575
Q4 Q5 Q2 84.6(12) 3_665 4_575
Q5 Q5 Q3 61.4(18) 3_665 .
Q3 Q5 Q3 124.4(16) 3_665 .
Q4 Q5 Q3 112.3(16) 3_665 .
Q2 Q5 Q3 117.7(16) 4_575 .
Q5 Q5 Q4 61.0(18) 3_665 .
Q3 Q5 Q4 107.3(13) 3_665 .
Q4 Q5 Q4 130.7(14) 3_665 .
Q2 Q5 Q4 80.5(11) 4_575 .
Q3 Q5 Q4 42.1(8) . .
Q5 Q5 Q1 60.0(18) 3_665 4_665
Q3 Q5 Q1 71.2(11) 3_665 4_665
Q4 Q5 Q1 32.6(6) 3_665 4_665
Q2 Q5 Q1 108.9(14) 4_575 4_665
Q3 Q5 Q1 81.6(13) . 4_665
Q4 Q5 Q1 112.5(14) . 4_665
Q5 Q5 Q2 56.1(18) 3_665 2_645
Q3 Q5 Q2 106.9(14) 3_665 2_645
Q4 Q5 Q2 78.0(12) 3_665 2_645
Q2 Q5 Q2 128.0(15) 4_575 2_645
Q3 Q5 Q2 36.5(7) . 2_645
Q4 Q5 Q2 75.1(11) . 2_645
Q1 Q5 Q2 45.8(8) 4_665 2_645
Q5 Q5 Q1 67.2(18) 3_665 2
Q3 Q5 Q1 85.7(12) 3_665 2
Q4 Q5 Q1 125.2(15) 3_665 2
Q2 Q5 Q1 51.0(9) 4_575 2
Q3 Q5 Q1 73.5(12) . 2
Q4 Q5 Q1 31.6(6) . 2
Q1 Q5 Q1 127.3(15) 4_665 2
Q2 Q5 Q1 103.3(14) 2_645 2

loop_
_geom_bond_atom_site_label_1
_geom_bond_atom_site_label_2
_geom_bond_distance
_geom_bond_site_symmetry_2
Cl1 C7 1.709(6) .
O1 C11 1.354(9) .
O1 C12 1.446(7) .
O2 C11 1.177(8) .
C13 C14 1.354(8) .
C13 C10 1.375(9) .
C13 C12 1.496(8) .
C12 C9 1.521(9) .
C6 C5 1.362(8) .
C6 C1 1.400(8) .
C6 C7 1.480(8) .
C16 C15 1.346(10) .
C16 C17 1.347(10) .
C16 N1 1.472(9) .
C14 C15 1.372(9) .
C7 C8 1.333(9) .
C9 C8 1.476(9) .
C5 C4 1.388(9) .
C8 C11 1.497(9) .
C10 C17 1.371(9) .
C1 C2 1.361(10) .
N1 O3 1.208(9) .
N1 O4 1.195(8) .
C2 C3 1.360(11) .
C3 C4 1.382(11) .
Q1 Q4 1.049(11) 2_545
Q1 Q5 1.87(3) 4_566
Q1 Q2 1.490(12) 3_666
Q1 Q5 1.76(3) 2_545
Q1 Q3 2.096(15) 2_545
Q2 Q3 1.174(12) 2_655
Q2 Q4 2.405(13) 2_655
Q2 Q5 1.70(3) 4_676
Q2 Q5 1.95(3) 2_655
Q2 Q1 1.490(12) 3_666
Q3 Q2 1.174(12) 2_645
Q3 Q5 1.72(3) 3_665
Q3 Q5 1.74(3) .
Q3 Q1 2.096(15) 2
Q4 Q2 2.405(13) 2_645
Q4 Q5 1.86(3) 3_665
Q4 Q1 1.049(11) 2
Q4 Q5 2.00(3) .
Q5 Q5 1.62(5) 3_665
Q5 Q3 1.72(3) 3_665
Q5 Q4 1.86(3) 3_665
Q5 Q2 1.70(3) 4_575
Q5 Q1 1.87(3) 4_665
Q5 Q2 1.95(3) 2_645
Q5 Q1 1.76(3) 2
